data_7201959
loop_
_publ_author_name
'Hu, Tong-Liang'
'Du, Wen-Ping'
'Hu, Bo-Wen'
'Li, Jian-Rong'
'Bu, Xian-He'
'Cao, Rong'

_publ_section_title
;
 Novel Ag(I) complexes with azole heterocycle ligands bearing acetic
 acid group: synthesis, characterization and crystal structures
;
_journal_issue 8
_journal_name_full CrystEngComm
_journal_page_first 1037
_journal_paper_doi 10.1039/b801070f
_journal_volume 10
_journal_year 2008
_chemical_formula_sum 'C18 H15 Ag N4 O4'
_chemical_formula_weight 459.21
_chemical_name_systematic
;
?
;
_space_group_IT_number 2
_symmetry_cell_setting triclinic
_symmetry_space_group_name_Hall '-P 1'
_symmetry_space_group_name_H-M 'P -1'
_atom_sites_solution_hydrogens geom
_atom_sites_solution_primary direct
_atom_sites_solution_secondary difmap
_audit_creation_method SHELXL-97
_cell_angle_alpha 75.091(4)
_cell_angle_beta 83.106(4)
_cell_angle_gamma 88.947(4)
_cell_formula_units_Z 1
_cell_length_a 6.3450(15)
_cell_length_b 8.1285(19)
_cell_length_c 8.659(2)
_cell_measurement_reflns_used 1314
_cell_measurement_temperature 294(2)
_cell_measurement_theta_max 26.1638
_cell_measurement_theta_min 2.4516
_cell_volume 428.40(17)
_computing_cell_refinement 'Bruker SMART'
_computing_data_collection 'Bruker SMART'
_computing_data_reduction 'Bruker SAINT'
_computing_molecular_graphics 'Bruker SHELXTL'
_computing_publication_material 'Bruker SHELXTL'
_computing_structure_refinement 'SHELXL-97 (Sheldrick, 1997)'
_computing_structure_solution 'SHELXS-97 (Sheldrick, 1990)'
_diffrn_ambient_temperature 294(2)
_diffrn_measured_fraction_theta_full 0.994
_diffrn_measured_fraction_theta_max 0.994
_diffrn_measurement_device_type 'CCD area detector'
_diffrn_measurement_method 'phi and omega scans'
_diffrn_radiation_monochromator graphite
_diffrn_radiation_source 'fine-focus sealed tube'
_diffrn_radiation_type MoK\a
_diffrn_radiation_wavelength 0.71073
_diffrn_reflns_av_R_equivalents 0.0169
_diffrn_reflns_av_sigmaI/netI 0.0343
_diffrn_reflns_limit_h_max 7
_diffrn_reflns_limit_h_min -7
_diffrn_reflns_limit_k_max 9
_diffrn_reflns_limit_k_min -8
_diffrn_reflns_limit_l_max 10
_diffrn_reflns_limit_l_min -5
_diffrn_reflns_number 2199
_diffrn_reflns_theta_full 25.00
_diffrn_reflns_theta_max 25.00
_diffrn_reflns_theta_min 2.45
_exptl_absorpt_coefficient_mu 1.210
_exptl_absorpt_correction_T_max 0.9309
_exptl_absorpt_correction_T_min 0.8116
_exptl_absorpt_correction_type multi-scan
_exptl_absorpt_process_details SADABS
_exptl_crystal_colour COLOURLESS
_exptl_crystal_density_diffrn 1.780
_exptl_crystal_density_meas ?
_exptl_crystal_density_method 'not measured'
_exptl_crystal_description BAR
_exptl_crystal_F_000 230
_exptl_crystal_size_max 0.18
_exptl_crystal_size_mid 0.10
_exptl_crystal_size_min 0.06
_refine_diff_density_max 0.272
_refine_diff_density_min -0.383
_refine_diff_density_rms 0.074
_refine_ls_extinction_method none
_refine_ls_goodness_of_fit_ref 1.098
_refine_ls_hydrogen_treatment constr
_refine_ls_matrix_type full
_refine_ls_number_parameters 125
_refine_ls_number_reflns 1502
_refine_ls_number_restraints 0
_refine_ls_restrained_S_all 1.098
_refine_ls_R_factor_all 0.0343
_refine_ls_R_factor_gt 0.0291
_refine_ls_shift/su_max 0.000
_refine_ls_shift/su_mean 0.000
_refine_ls_structure_factor_coef Fsqd
_refine_ls_weighting_details 'calc w=1/[\s^2^(Fo^2^)+(0.0357P)^2^+0.0000P] where P=(Fo^2^+2Fc^2^)/3'
_refine_ls_weighting_scheme calc
_refine_ls_wR_factor_gt 0.0660
_refine_ls_wR_factor_ref 0.0684
_reflns_number_gt 1352
_reflns_number_total 1502
_reflns_threshold_expression >2sigma(I)
_cod_data_source_file b801070f.txt
_cod_data_source_block 2
_cod_depositor_comments
;
The following automatic conversions were performed:
'_symmetry_cell_setting' value 'Triclinic' changed to 'triclinic'
according to '/home/saulius/struct/CIF-dictionaries/cif_core.dic'
dictionary named 'cif_core.dic' version 2.4.1 from
2010-06-29.

'_exptl_absorpt_correction_type' value 'Multi-Scan' changed
to 'multi-scan' according to
'/home/saulius/struct/CIF-dictionaries/cif_core.dic' dictionary named
'cif_core.dic' version 2.4.1 from 2010-06-29.

Automatic conversion script
Id: cif_fix_enum 1527 2010-12-29 10:47:43Z saulius 

The following automatic conversions were performed:

'_exptl_crystal_density_meas' value 'None' was changed to '?' - the
value is perceived as not measured.

Automatic conversion script
Id: cif_fix_values 3008 2015-01-20 13:52:24Z robertas 
;
_cod_original_cell_volume 428.41(18)
_cod_original_sg_symbol_H-M P-1
_cod_database_code 7201959

loop_
_symmetry_equiv_pos_as_xyz
'x, y, z'
'-x, -y, -z'

loop_
_atom_site_label
_atom_site_type_symbol
_atom_site_fract_x
_atom_site_fract_y
_atom_site_fract_z
_atom_site_U_iso_or_equiv
_atom_site_adp_type
_atom_site_occupancy
_atom_site_symmetry_multiplicity
_atom_site_calc_flag
_atom_site_refinement_flags
_atom_site_disorder_assembly
_atom_site_disorder_group
Ag1 Ag -0.5000 0.5000 0.5000 0.04762(17) Uani 1 2 d S . .
C1 C -0.1848(4) 0.2296(4) 0.6570(4) 0.0352(7) Uani 1 1 d . . .
H1A H -0.2759 0.2044 0.7527 0.042 Uiso 1 1 calc R . .
C2 C -0.0517(4) 0.3417(3) 0.4115(3) 0.0307(6) Uani 1 1 d . . .
C3 C -0.0100(5) 0.4354(4) 0.2536(4) 0.0431(8) Uani 1 1 d . . .
H3 H -0.1068 0.5135 0.2055 0.052 Uiso 1 1 calc R . .
C4 C 0.1796(6) 0.4088(5) 0.1707(4) 0.0537(9) Uani 1 1 d . . .
H4 H 0.2116 0.4708 0.0642 0.064 Uiso 1 1 calc R . .
C5 C 0.3272(6) 0.2912(5) 0.2408(4) 0.0536(9) Uani 1 1 d . . .
H5 H 0.4534 0.2756 0.1798 0.064 Uiso 1 1 calc R . .
C6 C 0.2880(5) 0.1985(4) 0.3985(4) 0.0434(8) Uani 1 1 d . . .
H6 H 0.3860 0.1214 0.4463 0.052 Uiso 1 1 calc R . .
C7 C 0.0959(4) 0.2250(3) 0.4834(3) 0.0316(6) Uani 1 1 d . . .
C8 C 0.0956(5) 0.0237(4) 0.7611(4) 0.0396(7) Uani 1 1 d . . .
H8A H 0.1499 -0.0660 0.7126 0.048 Uiso 1 1 calc R . .
H8B H -0.0173 -0.0252 0.8456 0.048 Uiso 1 1 calc R . .
C9 C 0.2728(4) 0.0856(4) 0.8366(3) 0.0313(6) Uani 1 1 d . . .
H1 H 0.5000 0.0000 1.0000 0.11(2) Uiso 1 2 d S . .
N1 N -0.2288(3) 0.3405(3) 0.5255(3) 0.0348(6) Uani 1 1 d . . .
N2 N 0.0063(4) 0.1558(3) 0.6392(3) 0.0328(5) Uani 1 1 d . . .
O1 O 0.3445(3) -0.0360(3) 0.9434(3) 0.0448(5) Uani 1 1 d . . .
O2 O 0.3355(3) 0.2318(3) 0.7959(3) 0.0482(6) Uani 1 1 d . . .

loop_
_atom_site_aniso_label
_atom_site_aniso_U_11
_atom_site_aniso_U_22
_atom_site_aniso_U_33
_atom_site_aniso_U_23
_atom_site_aniso_U_13
_atom_site_aniso_U_12
Ag1 0.0344(2) 0.0478(2) 0.0661(3) -0.01803(19) -0.02276(18) 0.01811(15)
C1 0.0286(15) 0.0396(16) 0.0386(18) -0.0084(14) -0.0124(13) 0.0012(12)
C2 0.0309(15) 0.0316(14) 0.0354(17) -0.0129(13) -0.0178(13) 0.0061(11)
C3 0.053(2) 0.0384(17) 0.0408(19) -0.0090(15) -0.0226(16) 0.0084(14)
C4 0.071(3) 0.056(2) 0.0329(18) -0.0086(16) -0.0080(18) 0.0023(18)
C5 0.048(2) 0.067(2) 0.049(2) -0.0233(19) -0.0009(17) 0.0051(17)
C6 0.0355(17) 0.0462(18) 0.054(2) -0.0189(17) -0.0136(16) 0.0136(14)
C7 0.0340(15) 0.0303(14) 0.0347(17) -0.0105(13) -0.0158(13) 0.0040(12)
C8 0.0401(17) 0.0321(15) 0.0442(19) 0.0016(14) -0.0203(15) 0.0025(13)
C9 0.0244(14) 0.0384(17) 0.0304(16) -0.0070(13) -0.0060(12) 0.0085(12)
N1 0.0297(13) 0.0340(13) 0.0433(16) -0.0099(12) -0.0155(12) 0.0061(10)
N2 0.0270(12) 0.0346(12) 0.0369(15) -0.0040(11) -0.0162(11) 0.0036(10)
O1 0.0422(12) 0.0429(12) 0.0452(13) 0.0042(10) -0.0239(10) 0.0043(10)
O2 0.0443(13) 0.0380(12) 0.0616(15) -0.0025(11) -0.0260(11) -0.0012(10)

loop_
_atom_type_symbol
_atom_type_description
_atom_type_scat_dispersion_real
_atom_type_scat_dispersion_imag
_atom_type_scat_source
C C 0.0033 0.0016 'International Tables Vol C Tables 4.2.6.8 and 6.1.1.4'
H H 0.0000 0.0000 'International Tables Vol C Tables 4.2.6.8 and 6.1.1.4'
Ag Ag -0.8971 1.1015 'International Tables Vol C Tables 4.2.6.8 and 6.1.1.4'
N N 0.0061 0.0033 'International Tables Vol C Tables 4.2.6.8 and 6.1.1.4'
O O 0.0106 0.0060 'International Tables Vol C Tables 4.2.6.8 and 6.1.1.4'

loop_
_geom_angle_atom_site_label_1
_geom_angle_atom_site_label_2
_geom_angle_atom_site_label_3
_geom_angle
_geom_angle_site_symmetry_1
_geom_angle_site_symmetry_3
_geom_angle_publ_flag
N1 Ag1 N1 180 . 2_466 ?
N1 C1 N2 113.2(3) . . ?
N1 C1 H1A 123.4 . . ?
N2 C1 H1A 123.4 . . ?
C3 C2 N1 130.6(3) . . ?
C3 C2 C7 120.9(3) . . ?
N1 C2 C7 108.5(2) . . ?
C4 C3 C2 117.3(3) . . ?
C4 C3 H3 121.3 . . ?
C2 C3 H3 121.3 . . ?
C3 C4 C5 122.2(3) . . ?
C3 C4 H4 118.9 . . ?
C5 C4 H4 118.9 . . ?
C6 C5 C4 120.9(3) . . ?
C6 C5 H5 119.6 . . ?
C4 C5 H5 119.6 . . ?
C5 C6 C7 117.2(3) . . ?
C5 C6 H6 121.4 . . ?
C7 C6 H6 121.4 . . ?
N2 C7 C6 132.6(3) . . ?
N2 C7 C2 105.9(2) . . ?
C6 C7 C2 121.5(3) . . ?
N2 C8 C9 114.4(2) . . ?
N2 C8 H8A 108.7 . . ?
C9 C8 H8A 108.7 . . ?
N2 C8 H8B 108.7 . . ?
C9 C8 H8B 108.7 . . ?
H8A C8 H8B 107.6 . . ?
O2 C9 O1 126.2(3) . . ?
O2 C9 C8 122.2(3) . . ?
O1 C9 C8 111.5(2) . . ?
C1 N1 C2 105.3(2) . . ?
C1 N1 Ag1 126.7(2) . . ?
C2 N1 Ag1 127.76(18) . . ?
C1 N2 C7 107.0(2) . . ?
C1 N2 C8 126.0(3) . . ?
C7 N2 C8 126.9(2) . . ?
C9 O1 H1 115.6(2) . . ?

loop_
_geom_bond_atom_site_label_1
_geom_bond_atom_site_label_2
_geom_bond_distance
_geom_bond_site_symmetry_2
_geom_bond_publ_flag
Ag1 N1 2.134(2) . ?
Ag1 N1 2.134(2) 2_466 ?
C1 N1 1.314(4) . ?
C1 N2 1.353(4) . ?
C1 H1A 0.9300 . ?
C2 C3 1.380(4) . ?
C2 N1 1.402(4) . ?
C2 C7 1.403(4) . ?
C3 C4 1.369(5) . ?
C3 H3 0.9300 . ?
C4 C5 1.402(5) . ?
C4 H4 0.9300 . ?
C5 C6 1.375(5) . ?
C5 H5 0.9300 . ?
C6 C7 1.389(4) . ?
C6 H6 0.9300 . ?
C7 N2 1.377(4) . ?
C8 N2 1.458(3) . ?
C8 C9 1.520(4) . ?
C8 H8A 0.9700 . ?
C8 H8B 0.9700 . ?
C9 O2 1.210(3) . ?
C9 O1 1.286(3) . ?
O1 H1 1.224(2) . ?

loop_
_geom_torsion_atom_site_label_1
_geom_torsion_atom_site_label_2
_geom_torsion_atom_site_label_3
_geom_torsion_atom_site_label_4
_geom_torsion
_geom_torsion_site_symmetry_1
_geom_torsion_site_symmetry_2
_geom_torsion_site_symmetry_3
_geom_torsion_site_symmetry_4
_geom_torsion_publ_flag
N1 C2 C3 C4 -180.0(3) . . . . ?
C7 C2 C3 C4 0.4(4) . . . . ?
C2 C3 C4 C5 0.3(5) . . . . ?
C3 C4 C5 C6 -1.0(5) . . . . ?
C4 C5 C6 C7 0.9(5) . . . . ?
C5 C6 C7 N2 179.8(3) . . . . ?
C5 C6 C7 C2 -0.2(4) . . . . ?
C3 C2 C7 N2 179.5(2) . . . . ?
N1 C2 C7 N2 -0.1(3) . . . . ?
C3 C2 C7 C6 -0.5(4) . . . . ?
N1 C2 C7 C6 179.8(2) . . . . ?
N2 C8 C9 O2 -1.2(4) . . . . ?
N2 C8 C9 O1 179.7(3) . . . . ?
N2 C1 N1 C2 -0.6(3) . . . . ?
N2 C1 N1 Ag1 -175.54(17) . . . . ?
C3 C2 N1 C1 -179.2(3) . . . . ?
C7 C2 N1 C1 0.5(3) . . . . ?
C3 C2 N1 Ag1 -4.3(4) . . . . ?
C7 C2 N1 Ag1 175.31(17) . . . . ?
N1 Ag1 N1 C1 -80(100) 2_466 . . . ?
N1 Ag1 N1 C2 107(100) 2_466 . . . ?
N1 C1 N2 C7 0.6(3) . . . . ?
N1 C1 N2 C8 -177.6(2) . . . . ?
C6 C7 N2 C1 179.8(3) . . . . ?
C2 C7 N2 C1 -0.2(3) . . . . ?
C6 C7 N2 C8 -2.1(5) . . . . ?
C2 C7 N2 C8 177.9(2) . . . . ?
C9 C8 N2 C1 -105.9(3) . . . . ?
C9 C8 N2 C7 76.4(4) . . . . ?
